data_7120536
loop_
_publ_author_name
'Zhang, Yixin'
'Tong, Peng'
'Yang, Dawei'
'Li, Jianzhe'
'Wang, Baomin'
'Qu, Jingping'

_publ_section_title
;
 Migratory Insertion and Hydrogenation of a Bridging Azide in
 Thiolate-Bridged Dicobalt Reaction Platform
;
_journal_name_full 'Chem. Commun.'
_journal_paper_doi 10.1039/C7CC05092E
_journal_year 2017
_chemical_formula_sum 'C48 H62 B Co2 N3 S2'
_chemical_formula_weight 873.79
_space_group_crystal_system orthorhombic
_space_group_IT_number 57
_space_group_name_Hall '-P 2c 2b'
_space_group_name_H-M_alt 'P b c m'
_symmetry_space_group_name_Hall '-P 2c 2b'
_symmetry_space_group_name_H-M 'P b c m'
_atom_sites_solution_hydrogens mixed
_audit_creation_method SHELXL-2014/7
_audit_update_record
;
2017-05-23 deposited with the CCDC.
2017-08-10 downloaded from the CCDC.
;
_cell_angle_alpha 90
_cell_angle_beta 90
_cell_angle_gamma 90
_cell_formula_units_Z 4
_cell_length_a 9.675(3)
_cell_length_b 17.641(5)
_cell_length_c 26.834(7)
_cell_measurement_reflns_used 9897
_cell_measurement_temperature 298(2)
_cell_measurement_theta_max 27.33
_cell_measurement_theta_min 2.31
_cell_volume 4580(2)
_computing_cell_refinement 'Bruker SAINT'
_computing_data_collection 'Bruker APEX2'
_computing_data_reduction 'Bruker SAINT'
_computing_molecular_graphics 'Bruker SHELXTL'
_computing_publication_material 'Bruker SHELXTL'
_computing_structure_refinement 'SHELXL-2014 (Sheldrick 2014)'
_computing_structure_solution 'SHELXS-97 (Sheldrick 2008)'
_diffrn_ambient_temperature 298(2)
_diffrn_measured_fraction_theta_full 1.000
_diffrn_measured_fraction_theta_max 1.000
_diffrn_measurement_device_type 'Bruker APEX-II CCD'
_diffrn_measurement_method '\f and \w scans'
_diffrn_radiation_type MoK\a
_diffrn_radiation_wavelength 0.71073
_diffrn_reflns_av_R_equivalents 0.0442
_diffrn_reflns_av_unetI/netI 0.0284
_diffrn_reflns_Laue_measured_fraction_full 1.000
_diffrn_reflns_Laue_measured_fraction_max 1.000
_diffrn_reflns_limit_h_max 11
_diffrn_reflns_limit_h_min -11
_diffrn_reflns_limit_k_max 20
_diffrn_reflns_limit_k_min -20
_diffrn_reflns_limit_l_max 31
_diffrn_reflns_limit_l_min -21
_diffrn_reflns_number 25793
_diffrn_reflns_point_group_measured_fraction_full 1.000
_diffrn_reflns_point_group_measured_fraction_max 1.000
_diffrn_reflns_theta_full 24.999
_diffrn_reflns_theta_max 24.999
_diffrn_reflns_theta_min 2.105
_diffrn_standards_number 0
_exptl_absorpt_coefficient_mu 0.851
_exptl_absorpt_correction_type none
_exptl_crystal_colour black
_exptl_crystal_density_diffrn 1.267
_exptl_crystal_description block
_exptl_crystal_F_000 1848
_exptl_crystal_size_max 0.340
_exptl_crystal_size_mid 0.170
_exptl_crystal_size_min 0.100
_exptl_transmission_factor_max 0.7456
_exptl_transmission_factor_min 0.5153
_refine_diff_density_max 0.418
_refine_diff_density_min -0.511
_refine_diff_density_rms 0.068
_refine_ls_extinction_method none
_refine_ls_goodness_of_fit_ref 1.049
_refine_ls_hydrogen_treatment 'riding mode'
_refine_ls_matrix_type full
_refine_ls_number_parameters 256
_refine_ls_number_reflns 4128
_refine_ls_number_restraints 0
_refine_ls_restrained_S_all 1.049
_refine_ls_R_factor_all 0.0654
_refine_ls_R_factor_gt 0.0473
_refine_ls_shift/su_max 0.000
_refine_ls_shift/su_mean 0.000
_refine_ls_structure_factor_coef Fsqd
_refine_ls_weighting_details 'w=1/[\s^2^(Fo^2^)+(0.0831P)^2^+3.8712P] where P=(Fo^2^+2Fc^2^)/3'
_refine_ls_weighting_scheme calc
_refine_ls_wR_factor_gt 0.1330
_refine_ls_wR_factor_ref 0.1484
_reflns_Friedel_coverage 0.000
_reflns_number_gt 3183
_reflns_number_total 4128
_reflns_threshold_expression 'I > 2\s(I)'
_cod_data_source_file c7cc05092e2.cif
_cod_data_source_block 1_CCDC2
_cod_database_code 7120536
_shelx_shelxl_version_number 2014/7
_shelx_space_group_comment
;
The symmetry employed for this shelxl refinement is uniquely defined
by the following loop, which should always be used as a source of
symmetry information in preference to the above space-group names.
They are only intended as comments.
;
_shelx_estimated_absorpt_t_min 0.761
_shelx_estimated_absorpt_t_max 0.920

loop_
_space_group_symop_operation_xyz
'x, y, z'
'-x, -y, z+1/2'
'-x, y+1/2, -z+1/2'
'x, -y+1/2, -z'
'-x, -y, -z'
'x, y, -z-1/2'
'x, -y-1/2, z-1/2'
'-x, y-1/2, z'

loop_
_atom_site_label
_atom_site_type_symbol
_atom_site_fract_x
_atom_site_fract_y
_atom_site_fract_z
_atom_site_U_iso_or_equiv
_atom_site_adp_type
_atom_site_occupancy
_atom_site_site_symmetry_order
_atom_site_calc_flag
_atom_site_refinement_flags_posn
_atom_site_refinement_flags_adp
_atom_site_refinement_flags_occupancy
B1 B 0.5972(5) 0.2500 0.5000 0.0426(11) Uani 1 2 d S T P
Co1 Co 0.87317(5) -0.05165(2) 0.69135(2) 0.04076(18) Uani 1 1 d . . .
S1 S 1.03187(13) -0.07177(7) 0.7500 0.0515(3) Uani 1 2 d S T P
S2 S 0.76167(12) 0.01437(7) 0.7500 0.0481(3) Uani 1 2 d S T P
N1 N 0.7782(4) -0.14242(17) 0.70888(10) 0.0637(9) Uani 1 1 d . . .
H1A H 0.7531 -0.1681 0.6832 0.076 Uiso 1 1 calc R U .
N2 N 0.7427(6) -0.1745(3) 0.7500 0.0731(15) Uani 1 2 d S T P
C1 C 0.9328(4) 0.04137(14) 0.64910(9) 0.0712(12) Uani 1 1 d G . .
C2 C 0.8035(3) 0.01568(17) 0.63367(10) 0.0698(12) Uani 1 1 d G . .
C3 C 0.8182(3) -0.05882(17) 0.61721(9) 0.0638(11) Uani 1 1 d G . .
C4 C 0.9567(3) -0.07917(15) 0.62247(9) 0.0649(11) Uani 1 1 d G . .
C5 C 1.0275(3) -0.01725(18) 0.64218(9) 0.0675(11) Uani 1 1 d G . .
C6 C 0.9706(9) 0.1190(3) 0.6687(2) 0.160(4) Uani 1 1 d . . .
H6A H 1.0674 0.1204 0.6764 0.241 Uiso 1 1 calc R U .
H6B H 0.9501 0.1566 0.6439 0.241 Uiso 1 1 calc R U .
H6C H 0.9181 0.1294 0.6983 0.241 Uiso 1 1 calc R U .
C7 C 0.6755(7) 0.0631(5) 0.6307(2) 0.173(4) Uani 1 1 d . . .
H7A H 0.6000 0.0326 0.6191 0.259 Uiso 1 1 calc R U .
H7B H 0.6541 0.0828 0.6632 0.259 Uiso 1 1 calc R U .
H7C H 0.6904 0.1044 0.6081 0.259 Uiso 1 1 calc R U .
C8 C 0.7069(8) -0.1060(4) 0.59474(19) 0.173(4) Uani 1 1 d . . .
H8A H 0.6211 -0.0787 0.5957 0.260 Uiso 1 1 calc R U .
H8B H 0.7301 -0.1175 0.5608 0.260 Uiso 1 1 calc R U .
H8C H 0.6977 -0.1523 0.6133 0.260 Uiso 1 1 calc R U .
C9 C 1.0193(8) -0.1538(3) 0.60710(18) 0.141(3) Uani 1 1 d . . .
H9A H 0.9481 -0.1866 0.5947 0.211 Uiso 1 1 calc R U .
H9B H 1.0866 -0.1453 0.5814 0.211 Uiso 1 1 calc R U .
H9C H 1.0631 -0.1769 0.6354 0.211 Uiso 1 1 calc R U .
C10 C 1.1827(5) -0.0135(5) 0.6493(2) 0.144(3) Uani 1 1 d . . .
H10A H 1.2071 0.0347 0.6635 0.215 Uiso 1 1 calc R U .
H10B H 1.2115 -0.0533 0.6714 0.215 Uiso 1 1 calc R U .
H10C H 1.2277 -0.0194 0.6177 0.215 Uiso 1 1 calc R U .
C11 C 1.0778(8) -0.1725(4) 0.7500 0.089(2) Uani 1 2 d S T P
H11A H 1.0387 -0.1962 0.7210 0.107 Uiso 1 1 d R U .
C12 C 1.2282(10) -0.1855(6) 0.7500 0.166(5) Uani 1 2 d S T P
H12A H 1.2489 -0.2387 0.7500 0.249 Uiso 1 2 d R U P
H12B H 1.2670 -0.1624 0.7208 0.249 Uiso 1 1 d R U .
C13 C 0.5808(6) -0.0139(5) 0.7500 0.087(2) Uani 1 2 d S T P
H13A H 0.5628 -0.0442 0.7790 0.105 Uiso 1 1 d R U .
C14 C 0.4827(7) 0.0526(6) 0.7500 0.123(3) Uani 1 2 d S T P
H14A H 0.3876 0.0370 0.7500 0.184 Uiso 1 2 d R U P
H14B H 0.5010 0.0824 0.7792 0.184 Uiso 1 1 d R U .
C21 C 0.5062(3) 0.23780(17) 0.55050(12) 0.0455(7) Uani 1 1 d . . .
C22 C 0.3814(4) 0.1980(2) 0.55022(15) 0.0613(10) Uani 1 1 d . . .
H22A H 0.3435 0.1836 0.5198 0.074 Uiso 1 1 calc R U .
C23 C 0.3128(5) 0.1792(2) 0.59324(18) 0.0803(13) Uani 1 1 d . . .
H23A H 0.2300 0.1526 0.5913 0.096 Uiso 1 1 calc R U .
C24 C 0.3640(5) 0.1991(2) 0.63890(18) 0.0751(12) Uani 1 1 d . . .
H24A H 0.3172 0.1862 0.6680 0.090 Uiso 1 1 calc R U .
C25 C 0.4844(4) 0.2379(2) 0.64081(14) 0.0689(11) Uani 1 1 d . . .
H25A H 0.5206 0.2521 0.6715 0.083 Uiso 1 1 calc R U .
C26 C 0.5546(4) 0.2569(2) 0.59743(12) 0.0552(8) Uani 1 1 d . . .
H26A H 0.6374 0.2834 0.6000 0.066 Uiso 1 1 calc R U .
C31 C 0.6889(3) 0.17207(19) 0.49817(11) 0.0473(8) Uani 1 1 d . . .
C32 C 0.6338(4) 0.1063(2) 0.47910(14) 0.0580(9) Uani 1 1 d . . .
H32A H 0.5482 0.1087 0.4634 0.070 Uiso 1 1 calc R U .
C33 C 0.6996(5) 0.0366(2) 0.48211(16) 0.0741(12) Uani 1 1 d . . .
H33A H 0.6584 -0.0067 0.4690 0.089 Uiso 1 1 calc R U .
C34 C 0.8269(5) 0.0327(3) 0.50483(17) 0.0807(14) Uani 1 1 d . . .
H34A H 0.8730 -0.0134 0.5070 0.097 Uiso 1 1 calc R U .
C35 C 0.8848(4) 0.0962(3) 0.52399(15) 0.0725(12) Uani 1 1 d . . .
H35A H 0.9709 0.0934 0.5393 0.087 Uiso 1 1 calc R U .
C36 C 0.8183(4) 0.1648(2) 0.52103(13) 0.0599(9) Uani 1 1 d . . .
H36A H 0.8602 0.2075 0.5346 0.072 Uiso 1 1 calc R U .

loop_
_atom_site_aniso_label
_atom_site_aniso_U_11
_atom_site_aniso_U_22
_atom_site_aniso_U_33
_atom_site_aniso_U_23
_atom_site_aniso_U_13
_atom_site_aniso_U_12
B1 0.045(3) 0.043(3) 0.040(3) 0.003(2) 0.000 0.000
Co1 0.0558(3) 0.0413(3) 0.0252(3) 0.00183(15) -0.00013(17) -0.00658(18)
S1 0.0590(7) 0.0653(7) 0.0303(5) 0.000 0.000 0.0116(6)
S2 0.0523(7) 0.0571(7) 0.0350(6) 0.000 0.000 0.0023(5)
N1 0.104(2) 0.0564(17) 0.0307(14) -0.0009(13) -0.0037(15) -0.0326(17)
N2 0.126(4) 0.062(3) 0.031(2) 0.000 0.000 -0.043(3)
C1 0.123(4) 0.051(2) 0.0389(19) 0.0006(16) 0.022(2) -0.028(2)
C2 0.086(3) 0.080(3) 0.043(2) 0.034(2) 0.020(2) 0.029(2)
C3 0.075(3) 0.086(3) 0.0305(17) 0.0174(17) -0.0115(17) -0.031(2)
C4 0.109(3) 0.057(2) 0.0282(16) 0.0069(15) 0.0184(19) 0.008(2)
C5 0.070(2) 0.097(3) 0.0348(18) 0.018(2) 0.0043(17) -0.017(2)
C6 0.314(10) 0.079(4) 0.087(4) -0.015(3) 0.076(5) -0.087(5)
C7 0.155(6) 0.244(8) 0.119(5) 0.120(6) 0.073(5) 0.130(6)
C8 0.224(7) 0.236(8) 0.060(3) 0.056(4) -0.069(4) -0.165(7)
C9 0.259(8) 0.092(4) 0.070(3) 0.014(3) 0.068(4) 0.069(5)
C10 0.070(3) 0.274(9) 0.087(4) 0.065(5) 0.003(3) -0.041(4)
C11 0.129(6) 0.079(4) 0.061(4) 0.000 0.000 0.050(4)
C12 0.142(8) 0.158(9) 0.199(11) 0.000 0.000 0.097(8)
C13 0.055(3) 0.140(6) 0.068(4) 0.000 0.000 -0.012(4)
C14 0.061(4) 0.222(11) 0.085(5) 0.000 0.000 0.040(5)
C21 0.0507(18) 0.0383(16) 0.0474(17) 0.0033(13) 0.0070(15) 0.0051(13)
C22 0.063(2) 0.058(2) 0.063(2) -0.0087(18) 0.0156(18) -0.0124(17)
C23 0.086(3) 0.070(3) 0.085(3) 0.001(2) 0.033(3) -0.023(2)
C24 0.088(3) 0.067(3) 0.070(3) 0.018(2) 0.037(2) 0.005(2)
C25 0.090(3) 0.073(3) 0.0437(19) 0.0083(18) 0.006(2) 0.020(2)
C26 0.0541(19) 0.064(2) 0.0472(19) 0.0073(17) 0.0034(16) 0.0065(17)
C31 0.0470(18) 0.061(2) 0.0337(15) 0.0077(15) 0.0048(14) 0.0074(15)
C32 0.059(2) 0.057(2) 0.057(2) 0.0062(17) 0.0061(17) 0.0133(17)
C33 0.099(3) 0.057(2) 0.066(3) 0.007(2) 0.020(2) 0.017(2)
C34 0.094(3) 0.083(3) 0.065(3) 0.026(2) 0.033(3) 0.044(3)
C35 0.065(2) 0.103(3) 0.049(2) 0.019(2) 0.0071(19) 0.032(2)
C36 0.056(2) 0.083(3) 0.0409(18) 0.0086(18) 0.0037(16) 0.0133(19)

loop_
_atom_type_symbol
_atom_type_description
_atom_type_scat_dispersion_real
_atom_type_scat_dispersion_imag
_atom_type_scat_source
C C 0.0033 0.0016 'International Tables Vol C Tables 4.2.6.8 and 6.1.1.4'
H H 0.0000 0.0000 'International Tables Vol C Tables 4.2.6.8 and 6.1.1.4'
B B 0.0013 0.0007 'International Tables Vol C Tables 4.2.6.8 and 6.1.1.4'
N N 0.0061 0.0033 'International Tables Vol C Tables 4.2.6.8 and 6.1.1.4'
S S 0.1246 0.1234 'International Tables Vol C Tables 4.2.6.8 and 6.1.1.4'
Co Co 0.3494 0.9721 'International Tables Vol C Tables 4.2.6.8 and 6.1.1.4'

loop_
_geom_angle_atom_site_label_1
_geom_angle_atom_site_label_2
_geom_angle_atom_site_label_3
_geom_angle
_geom_angle_site_symmetry_1
_geom_angle_site_symmetry_3
C21 B1 C21 114.6(4) . 4_556
C21 B1 C31 112.25(16) . 4_556
C21 B1 C31 101.93(15) 4_556 4_556
C21 B1 C31 101.93(15) . .
C21 B1 C31 112.24(16) 4_556 .
C31 B1 C31 114.4(4) 4_556 .
N1 Co1 C3 93.57(11) . .
N1 Co1 C2 120.75(14) . .
C3 Co1 C2 39.47(6) . .
N1 Co1 C4 102.18(12) . .
C3 Co1 C4 39.36(6) . .
C2 Co1 C4 66.03(8) . .
N1 Co1 C1 158.92(12) . .
C3 Co1 C1 66.02(8) . .
C2 Co1 C1 39.34(6) . .
C4 Co1 C1 65.81(8) . .
N1 Co1 C5 138.32(13) . .
C3 Co1 C5 65.89(8) . .
C2 Co1 C5 65.88(8) . .
C4 Co1 C5 39.17(5) . .
C1 Co1 C5 39.16(5) . .
N1 Co1 S1 91.38(10) . .
C3 Co1 S1 148.13(9) . .
C2 Co1 S1 147.86(10) . .
C4 Co1 S1 108.89(9) . .
C1 Co1 S1 108.67(10) . .
C5 Co1 S1 90.00(8) . .
N1 Co1 S2 91.80(10) . .
C3 Co1 S2 125.91(9) . .
C2 Co1 S2 94.05(8) . .
C4 Co1 S2 159.56(8) . .
C1 Co1 S2 96.13(9) . .
C5 Co1 S2 129.81(10) . .
S1 Co1 S2 85.31(4) . .
C11 S1 Co1 108.77(18) . 6_557
C11 S1 Co1 108.77(18) . .
Co1 S1 Co1 89.92(5) 6_557 .
C13 S2 Co1 108.74(18) . 6_557
C13 S2 Co1 108.74(18) . .
Co1 S2 Co1 89.51(5) 6_557 .
N2 N1 Co1 135.2(2) . .
N1 N2 N1 118.1(4) 6_557 .
C2 C1 C5 108.0 . .
C2 C1 C6 127.9(4) . .
C5 C1 C6 124.0(4) . .
C2 C1 Co1 69.86(10) . .
C5 C1 Co1 70.68(10) . .
C6 C1 Co1 126.4(3) . .
C1 C2 C3 108.0 . .
C1 C2 C7 125.2(5) . .
C3 C2 C7 126.5(5) . .
C1 C2 Co1 70.80(10) . .
C3 C2 Co1 70.23(10) . .
C7 C2 Co1 129.2(3) . .
C4 C3 C2 108.0 . .
C4 C3 C8 126.3(4) . .
C2 C3 C8 125.6(4) . .
C4 C3 Co1 70.77(10) . .
C2 C3 Co1 70.30(10) . .
C8 C3 Co1 127.7(2) . .
C5 C4 C3 108.0 . .
C5 C4 C9 126.2(4) . .
C3 C4 C9 125.7(4) . .
C5 C4 Co1 70.73(10) . .
C3 C4 Co1 69.87(10) . .
C9 C4 Co1 127.2(2) . .
C4 C5 C1 108.0 . .
C4 C5 C10 124.7(4) . .
C1 C5 C10 127.0(4) . .
C4 C5 Co1 70.11(10) . .
C1 C5 Co1 70.16(10) . .
C10 C5 Co1 130.0(2) . .
C12 C11 S1 113.0(7) . .
C14 C13 S2 113.1(6) . .
C26 C21 C22 114.8(3) . .
C26 C21 B1 122.8(3) . .
C22 C21 B1 121.9(3) . .
C23 C22 C21 122.3(4) . .
C22 C23 C24 121.1(4) . .
C25 C24 C23 118.4(4) . .
C24 C25 C26 120.8(4) . .
C21 C26 C25 122.6(4) . .
C32 C31 C36 115.6(3) . .
C32 C31 B1 120.7(3) . .
C36 C31 B1 123.3(3) . .
C31 C32 C33 123.3(4) . .
C34 C33 C32 118.7(4) . .
C35 C34 C33 119.8(4) . .
C34 C35 C36 120.8(4) . .
C35 C36 C31 121.7(4) . .

loop_
_geom_bond_atom_site_label_1
_geom_bond_atom_site_label_2
_geom_bond_distance
_geom_bond_site_symmetry_2
B1 C21 1.630(4) .
B1 C21 1.630(4) 4_556
B1 C31 1.637(4) 4_556
B1 C31 1.637(4) .
Co1 N1 1.905(3) .
Co1 C3 2.063(3) .
Co1 C2 2.064(3) .
Co1 C4 2.075(3) .
Co1 C1 2.076(3) .
Co1 C5 2.083(3) .
Co1 S1 2.2272(11) .
Co1 S2 2.2353(10) .
S1 C11 1.832(6) .
S1 Co1 2.2272(10) 6_557
S2 C13 1.820(6) .
S2 Co1 2.2353(10) 6_557
N1 N2 1.286(3) .
N2 N1 1.286(3) 6_557
C1 C2 1.3937(19) .
C1 C5 1.3938(18) .
C1 C6 1.513(5) .
C2 C3 1.3938(19) .
C2 C7 1.496(6) .
C3 C4 1.3937(19) .
C3 C8 1.489(5) .
C4 C5 1.3937(19) .
C4 C9 1.506(6) .
C5 C10 1.515(6) .
C11 C12 1.473(11) .
C13 C14 1.509(10) .
C21 C26 1.385(5) .
C21 C22 1.397(5) .
C22 C23 1.372(6) .
C23 C24 1.367(7) .
C24 C25 1.352(6) .
C25 C26 1.389(5) .
C31 C32 1.375(5) .
C31 C36 1.400(5) .
C32 C33 1.387(5) .
C33 C34 1.376(7) .
C34 C35 1.355(7) .
C35 C36 1.372(6) .
